data_4107984
loop_
_publ_author_name
'Michael J. Rose'
'Nicole L. Fry'
'Rebecca Marlow'
'Lindsay Hinck'
'Pradip K. Mascharak'

_publ_contact_author_address '243 PSB'
_publ_contact_author_email rose@chemistry.ucsc.edu
_publ_contact_author_name 'Michael Rose'
_publ_contact_author_phone 9-4605
_publ_section_title
;
 Sensitization of Ruthenium Nitrosyls to Visible Light via Direct
 Coordination of the Dye Resorufin: Trackable NO Donors for
 Light-Triggered NO Delivery to Cellular Targets
;
_journal_name_full 'Journal of the American Chemical Society'
_journal_page_first 8834
_journal_page_last 8846
_journal_paper_doi 10.1021/ja801823f
_journal_volume 130
_journal_year 2008
_chemical_formula_moiety 'C40 H26 N6 O8 Ru'
_chemical_formula_sum 'C40 H26 N6 O8 Ru'
_chemical_formula_weight 819.74
_chemical_name_systematic
; 
 ? 
;
_space_group_IT_number 14
_symmetry_cell_setting monoclinic
_symmetry_space_group_name_Hall '-P 2yn'
_symmetry_space_group_name_H-M 'P 1 21/n 1'
_atom_sites_solution_hydrogens geom
_atom_sites_solution_primary direct
_atom_sites_solution_secondary difmap
_audit_creation_method SHELXL-97
_cell_angle_alpha 90.00
_cell_angle_beta 108.15(3)
_cell_angle_gamma 90.00
_cell_formula_units_Z 4
_cell_length_a 12.149(2)
_cell_length_b 16.232(3)
_cell_length_c 17.971(4)
_cell_measurement_reflns_used 9535
_cell_measurement_temperature 150(2)
_cell_measurement_theta_max 29.43
_cell_measurement_theta_min 2.60
_cell_volume 3367.6(13)
_computing_cell_refinement 'Bruker SAINT v7.33A'
_computing_data_collection 'Bruker APEX-II v2.1'
_computing_data_reduction 'Bruker SAINT v7.33A'
_computing_structure_refinement 'SHELXL-97 (Sheldrick, 1997)'
_computing_structure_solution 'SHELXS-97 (Sheldrick, 1990)'
_diffrn_ambient_temperature 150(2)
_diffrn_detector_area_resol_mean 83.33
_diffrn_measured_fraction_theta_full 0.996
_diffrn_measured_fraction_theta_max 0.996
_diffrn_measurement_device_type 'Bruker APEX-II'
_diffrn_measurement_method \w/2\q-scans
_diffrn_radiation_monochromator 'channel-cut Si-<111> crystal'
_diffrn_radiation_source synchrotron
_diffrn_radiation_type synchrotron
_diffrn_radiation_wavelength 0.77490
_diffrn_reflns_av_R_equivalents 0.0763
_diffrn_reflns_av_sigmaI/netI 0.0598
_diffrn_reflns_limit_h_max 16
_diffrn_reflns_limit_h_min -16
_diffrn_reflns_limit_k_max 21
_diffrn_reflns_limit_k_min -21
_diffrn_reflns_limit_l_max 24
_diffrn_reflns_limit_l_min -23
_diffrn_reflns_number 42597
_diffrn_reflns_theta_full 31.17
_diffrn_reflns_theta_max 31.17
_diffrn_reflns_theta_min 2.60
_exptl_absorpt_coefficient_mu 0.661
_exptl_absorpt_correction_T_max 0.9869
_exptl_absorpt_correction_T_min 0.9190
_exptl_absorpt_correction_type empirical
_exptl_absorpt_process_details 'Sheldrik, 2007'
_exptl_crystal_colour red
_exptl_crystal_density_diffrn 1.617
_exptl_crystal_description plate
_exptl_crystal_F_000 1664
_exptl_crystal_size_max 0.13
_exptl_crystal_size_mid 0.10
_exptl_crystal_size_min 0.02
_refine_diff_density_max 0.399
_refine_diff_density_min -0.453
_refine_diff_density_rms 0.072
_refine_ls_extinction_method none
_refine_ls_goodness_of_fit_ref 1.021
_refine_ls_hydrogen_treatment constr
_refine_ls_matrix_type full
_refine_ls_number_parameters 498
_refine_ls_number_reflns 8372
_refine_ls_number_restraints 0
_refine_ls_restrained_S_all 1.021
_refine_ls_R_factor_all 0.0442
_refine_ls_R_factor_gt 0.0355
_refine_ls_shift/su_max 0.001
_refine_ls_shift/su_mean 0.000
_refine_ls_structure_factor_coef Fsqd
_refine_ls_weighting_details 'calc w=1/[\s^2^(Fo^2^)+(0.0315P)^2^+1.4217P] where P=(Fo^2^+2Fc^2^)/3'
_refine_ls_weighting_scheme calc
_refine_ls_wR_factor_gt 0.0900
_refine_ls_wR_factor_ref 0.0955
_reflns_number_gt 7019
_reflns_number_total 8372
_reflns_threshold_expression >2sigma(I)
_cod_data_source_file ja801823f-file004.cif
_cod_data_source_block omer
_cod_original_cell_volume 3367.6(12)
_cod_original_sg_symbol_H-M 'P 1 21/c 1'
_cod_database_code 4107984

loop_
_symmetry_equiv_pos_as_xyz
'x, y, z'
'-x+1/2, y+1/2, -z+1/2'
'-x, -y, -z'
'x-1/2, -y-1/2, z-1/2'

loop_
_atom_site_label
_atom_site_type_symbol
_atom_site_fract_x
_atom_site_fract_y
_atom_site_fract_z
_atom_site_U_iso_or_equiv
_atom_site_adp_type
_atom_site_occupancy
_atom_site_symmetry_multiplicity
_atom_site_calc_flag
_atom_site_refinement_flags
Ru1 Ru 0.441517(14) 0.658024(10) 0.133662(9) 0.02249(6) Uani 1 1 d .
O1 O 0.14682(15) 0.65495(10) 0.19237(11) 0.0366(4) Uani 1 1 d .
O2 O 0.57324(14) 0.44544(10) 0.07430(10) 0.0332(4) Uani 1 1 d .
O3 O 0.40572(18) 0.71490(11) -0.02471(10) 0.0440(5) Uani 1 1 d .
O4 O 0.03601(16) 0.37758(11) 0.06937(13) 0.0455(5) Uani 1 1 d .
O5 O 0.20184(17) 0.29473(11) 0.04691(13) 0.0473(5) Uani 1 1 d .
O6 O 0.48424(14) 0.64100(10) 0.24891(9) 0.0290(3) Uani 1 1 d .
O7 O 0.33766(15) 0.50970(10) 0.43069(10) 0.0329(4) Uani 1 1 d .
O8 O 0.1863(2) 0.37477(13) 0.60707(13) 0.0531(5) Uani 1 1 d .
N1 N 0.37693(16) 0.77313(11) 0.16254(10) 0.0253(4) Uani 1 1 d .
N2 N 0.28247(16) 0.62553(11) 0.12996(11) 0.0266(4) Uani 1 1 d .
N3 N 0.45653(15) 0.53875(11) 0.11198(10) 0.0251(4) Uani 1 1 d .
N4 N 0.62479(16) 0.64773(11) 0.15472(11) 0.0258(4) Uani 1 1 d .
N5 N 0.41569(16) 0.68952(11) 0.03703(11) 0.0276(4) Uani 1 1 d .
N6 N 0.48456(19) 0.37208(13) 0.43747(12) 0.0351(4) Uani 1 1 d .
C1 C 0.4160(2) 0.85289(13) 0.16398(13) 0.0283(5) Uani 1 1 d .
C2 C 0.5021(2) 0.87258(15) 0.12924(14) 0.0331(5) Uani 1 1 d .
H2A H 0.5341 0.8305 0.1055 0.040 Uiso 1 1 calc R
C3 C 0.5397(2) 0.95225(16) 0.12969(16) 0.0403(6) Uani 1 1 d .
H3A H 0.5977 0.9651 0.1063 0.048 Uiso 1 1 calc R
C4 C 0.4928(2) 1.01528(15) 0.16467(16) 0.0412(6) Uani 1 1 d .
H4A H 0.5197 1.0702 0.1646 0.049 Uiso 1 1 calc R
C5 C 0.4101(2) 0.99866(15) 0.19829(15) 0.0377(6) Uani 1 1 d .
H5A H 0.3803 1.0419 0.2221 0.045 Uiso 1 1 calc R
C6 C 0.3672(2) 0.91670(14) 0.19846(14) 0.0305(5) Uani 1 1 d .
C7 C 0.2772(2) 0.89608(15) 0.22906(14) 0.0334(5) Uani 1 1 d .
H7A H 0.2465 0.9367 0.2552 0.040 Uiso 1 1 calc R
C8 C 0.2341(2) 0.81798(15) 0.22120(14) 0.0311(5) Uani 1 1 d .
H8A H 0.1708 0.8044 0.2393 0.037 Uiso 1 1 calc R
C9 C 0.28460(19) 0.75772(13) 0.18584(13) 0.0274(4) Uani 1 1 d .
C10 C 0.23015(19) 0.67269(14) 0.17025(14) 0.0284(4) Uani 1 1 d .
C11 C 0.25934(19) 0.54081(13) 0.11022(12) 0.0265(4) Uani 1 1 d .
C12 C 0.1517(2) 0.50305(14) 0.10044(14) 0.0310(5) Uani 1 1 d .
H12A H 0.0897 0.5338 0.1083 0.037 Uiso 1 1 calc R
C13 C 0.1366(2) 0.42070(15) 0.07928(15) 0.0339(5) Uani 1 1 d .
C14 C -0.0550(2) 0.41881(17) 0.08781(17) 0.0414(6) Uani 1 1 d .
H14A H -0.1218 0.3819 0.0781 0.050 Uiso 1 1 calc R
H14B H -0.0772 0.4680 0.0550 0.050 Uiso 1 1 calc R
H14C H -0.0288 0.4350 0.1431 0.050 Uiso 1 1 calc R
C15 C 0.2282(2) 0.37486(15) 0.06766(14) 0.0338(5) Uani 1 1 d .
C16 C 0.2894(3) 0.24538(17) 0.0321(2) 0.0566(8) Uani 1 1 d .
H16A H 0.2591 0.1899 0.0168 0.068 Uiso 1 1 calc R
H16B H 0.3563 0.2421 0.0797 0.068 Uiso 1 1 calc R
H16C H 0.3132 0.2701 -0.0102 0.068 Uiso 1 1 calc R
C17 C 0.3346(2) 0.41219(14) 0.07678(13) 0.0301(5) Uani 1 1 d .
H17A H 0.3962 0.3814 0.0684 0.036 Uiso 1 1 calc R
C18 C 0.35098(19) 0.49550(13) 0.09836(12) 0.0264(4) Uani 1 1 d .
C19 C 0.55363(19) 0.51281(13) 0.09852(12) 0.0272(4) Uani 1 1 d .
C20 C 0.6492(2) 0.57727(14) 0.12440(12) 0.0270(4) Uani 1 1 d .
C21 C 0.7591(2) 0.55819(15) 0.12132(15) 0.0344(5) Uani 1 1 d .
H21A H 0.7719 0.5090 0.0966 0.041 Uiso 1 1 calc R
C22 C 0.8488(2) 0.61110(16) 0.15423(15) 0.0366(5) Uani 1 1 d .
H22A H 0.9233 0.6009 0.1494 0.044 Uiso 1 1 calc R
C23 C 0.8300(2) 0.68055(15) 0.19513(14) 0.0323(5) Uani 1 1 d .
C24 C 0.9216(2) 0.73295(16) 0.23864(15) 0.0367(5) Uani 1 1 d .
H24A H 0.9985 0.7232 0.2382 0.044 Uiso 1 1 calc R
C25 C 0.8996(2) 0.79654(16) 0.28061(15) 0.0383(6) Uani 1 1 d .
H25A H 0.9614 0.8311 0.3093 0.046 Uiso 1 1 calc R
C26 C 0.7866(2) 0.81217(15) 0.28229(14) 0.0342(5) Uani 1 1 d .
H26A H 0.7730 0.8566 0.3127 0.041 Uiso 1 1 calc R
C27 C 0.6959(2) 0.76392(14) 0.24052(13) 0.0297(5) Uani 1 1 d .
H27A H 0.6198 0.7751 0.2419 0.036 Uiso 1 1 calc R
C28 C 0.71525(19) 0.69785(13) 0.19554(12) 0.0266(4) Uani 1 1 d .
C29 C 0.4826(2) 0.57469(14) 0.29134(12) 0.0284(5) Uani 1 1 d .
C30 C 0.4095(2) 0.57424(14) 0.33791(13) 0.0297(5) Uani 1 1 d .
H30A H 0.3590 0.6193 0.3365 0.036 Uiso 1 1 calc R
C31 C 0.4114(2) 0.50752(14) 0.38606(13) 0.0294(5) Uani 1 1 d .
C32 C 0.3328(2) 0.44244(14) 0.47545(13) 0.0314(5) Uani 1 1 d .
C33 C 0.2576(2) 0.44318(16) 0.51651(15) 0.0374(5) Uani 1 1 d .
H33A H 0.2071 0.4888 0.5121 0.045 Uiso 1 1 calc R
C34 C 0.2527(2) 0.37526(17) 0.56737(15) 0.0402(6) Uani 1 1 d .
C35 C 0.3312(2) 0.30568(16) 0.56921(15) 0.0407(6) Uani 1 1 d .
H35A H 0.3302 0.2598 0.6018 0.049 Uiso 1 1 calc R
C36 C 0.4036(2) 0.30490(16) 0.52679(15) 0.0386(6) Uani 1 1 d .
H36A H 0.4517 0.2582 0.5291 0.046 Uiso 1 1 calc R
C37 C 0.4107(2) 0.37360(15) 0.47732(14) 0.0339(5) Uani 1 1 d .
C38 C 0.4843(2) 0.43937(15) 0.39048(13) 0.0312(5) Uani 1 1 d .
C39 C 0.5580(2) 0.44148(15) 0.34403(14) 0.0351(5) Uani 1 1 d .
H39A H 0.6092 0.3967 0.3461 0.042 Uiso 1 1 calc R
C40 C 0.5578(2) 0.50702(15) 0.29544(14) 0.0340(5) Uani 1 1 d .
H40A H 0.6084 0.5069 0.2644 0.041 Uiso 1 1 calc R

loop_
_atom_site_aniso_label
_atom_site_aniso_U_11
_atom_site_aniso_U_22
_atom_site_aniso_U_33
_atom_site_aniso_U_23
_atom_site_aniso_U_13
_atom_site_aniso_U_12
Ru1 0.02305(10) 0.02060(9) 0.02451(10) -0.00098(6) 0.00842(7) -0.00103(6)
O1 0.0324(9) 0.0319(9) 0.0521(11) -0.0059(7) 0.0229(8) -0.0044(7)
O2 0.0347(9) 0.0262(8) 0.0387(9) -0.0037(7) 0.0113(7) 0.0048(7)
O3 0.0660(13) 0.0379(10) 0.0294(9) 0.0057(7) 0.0165(9) 0.0101(9)
O4 0.0358(10) 0.0348(10) 0.0694(13) -0.0170(9) 0.0214(9) -0.0132(8)
O5 0.0439(11) 0.0291(9) 0.0708(13) -0.0173(9) 0.0203(10) -0.0098(8)
O6 0.0354(9) 0.0259(8) 0.0270(8) -0.0007(6) 0.0116(7) -0.0036(6)
O7 0.0354(9) 0.0318(9) 0.0346(8) 0.0046(7) 0.0153(7) -0.0001(7)
O8 0.0642(14) 0.0520(12) 0.0556(12) 0.0082(10) 0.0366(11) -0.0020(10)
N1 0.0253(9) 0.0227(9) 0.0276(9) -0.0009(7) 0.0078(7) 0.0001(7)
N2 0.0252(9) 0.0227(9) 0.0331(10) -0.0029(7) 0.0108(7) -0.0024(7)
N3 0.0247(9) 0.0230(9) 0.0273(9) -0.0016(7) 0.0077(7) -0.0012(7)
N4 0.0256(9) 0.0251(9) 0.0278(9) 0.0006(7) 0.0100(7) -0.0017(7)
N5 0.0313(10) 0.0219(9) 0.0298(10) -0.0019(7) 0.0096(8) 0.0021(7)
N6 0.0432(12) 0.0297(10) 0.0307(10) 0.0011(8) 0.0091(9) 0.0005(9)
C1 0.0296(11) 0.0239(11) 0.0291(11) 0.0006(8) 0.0059(9) -0.0004(8)
C2 0.0362(13) 0.0270(11) 0.0366(12) -0.0006(10) 0.0120(10) -0.0012(10)
C3 0.0435(15) 0.0323(13) 0.0452(14) 0.0040(11) 0.0141(12) -0.0053(11)
C4 0.0496(16) 0.0223(11) 0.0478(15) 0.0010(10) 0.0096(12) -0.0045(10)
C5 0.0431(14) 0.0232(11) 0.0423(13) -0.0050(10) 0.0067(11) 0.0009(10)
C6 0.0323(12) 0.0238(11) 0.0322(11) -0.0031(9) 0.0053(9) 0.0011(9)
C7 0.0354(12) 0.0305(12) 0.0328(12) -0.0052(9) 0.0084(10) 0.0071(10)
C8 0.0278(11) 0.0333(12) 0.0334(12) -0.0030(9) 0.0110(9) 0.0026(9)
C9 0.0274(11) 0.0255(11) 0.0289(11) -0.0007(8) 0.0082(9) 0.0007(8)
C10 0.0256(11) 0.0266(11) 0.0336(11) -0.0016(9) 0.0101(9) -0.0006(8)
C11 0.0284(11) 0.0237(10) 0.0270(10) -0.0009(8) 0.0081(8) -0.0029(8)
C12 0.0282(11) 0.0290(11) 0.0370(12) -0.0029(9) 0.0120(9) -0.0044(9)
C13 0.0308(12) 0.0314(12) 0.0384(13) -0.0040(10) 0.0092(10) -0.0084(9)
C14 0.0354(14) 0.0393(14) 0.0503(15) -0.0070(12) 0.0145(12) -0.0094(11)
C15 0.0373(13) 0.0271(11) 0.0362(12) -0.0047(10) 0.0102(10) -0.0050(10)
C16 0.061(2) 0.0279(14) 0.082(2) -0.0151(14) 0.0235(17) -0.0041(13)
C17 0.0324(12) 0.0255(11) 0.0317(11) -0.0028(9) 0.0090(9) -0.0017(9)
C18 0.0299(11) 0.0242(10) 0.0243(10) -0.0004(8) 0.0070(8) -0.0011(8)
C19 0.0302(11) 0.0249(10) 0.0253(10) 0.0019(8) 0.0069(8) 0.0012(8)
C20 0.0301(11) 0.0263(11) 0.0251(10) 0.0013(8) 0.0094(8) -0.0001(9)
C21 0.0313(12) 0.0328(12) 0.0401(13) -0.0032(10) 0.0124(10) 0.0035(10)
C22 0.0279(12) 0.0404(14) 0.0437(14) 0.0010(11) 0.0145(10) 0.0025(10)
C23 0.0294(12) 0.0324(12) 0.0362(12) 0.0021(10) 0.0118(10) -0.0007(9)
C24 0.0258(11) 0.0379(13) 0.0473(14) 0.0042(11) 0.0129(10) -0.0060(10)
C25 0.0333(13) 0.0367(13) 0.0415(14) -0.0010(11) 0.0069(10) -0.0103(10)
C26 0.0364(13) 0.0309(12) 0.0350(12) -0.0014(10) 0.0107(10) -0.0060(10)
C27 0.0301(11) 0.0298(11) 0.0299(11) 0.0015(9) 0.0104(9) -0.0015(9)
C28 0.0268(11) 0.0261(11) 0.0266(10) 0.0016(8) 0.0082(8) -0.0030(8)
C29 0.0323(12) 0.0275(11) 0.0235(10) -0.0017(8) 0.0060(8) -0.0035(9)
C30 0.0318(12) 0.0274(11) 0.0305(11) 0.0008(9) 0.0103(9) -0.0003(9)
C31 0.0308(12) 0.0287(11) 0.0291(11) -0.0022(9) 0.0100(9) -0.0047(9)
C32 0.0358(12) 0.0296(12) 0.0272(11) 0.0014(9) 0.0074(9) -0.0050(9)
C33 0.0389(13) 0.0383(13) 0.0369(13) 0.0024(10) 0.0146(11) -0.0035(11)
C34 0.0470(15) 0.0395(14) 0.0360(13) -0.0024(11) 0.0158(11) -0.0125(12)
C35 0.0519(16) 0.0335(13) 0.0357(13) 0.0044(10) 0.0121(11) -0.0086(12)
C36 0.0533(16) 0.0285(12) 0.0338(12) 0.0027(10) 0.0136(11) -0.0052(11)
C37 0.0387(13) 0.0326(12) 0.0295(11) 0.0015(9) 0.0095(10) -0.0040(10)
C38 0.0339(12) 0.0312(12) 0.0284(11) 0.0002(9) 0.0097(9) -0.0017(9)
C39 0.0415(14) 0.0328(12) 0.0326(12) 0.0006(10) 0.0139(10) 0.0050(10)
C40 0.0385(13) 0.0339(12) 0.0324(12) 0.0007(9) 0.0152(10) 0.0026(10)

loop_
_atom_type_symbol
_atom_type_description
_atom_type_scat_dispersion_real
_atom_type_scat_dispersion_imag
_atom_type_scat_source
C C -0.0020 0.0020 'International Tables Vol C Tables 4.2.6.8 and 6.1.1.4'
H H 0.0000 0.0000 'International Tables Vol C Tables 4.2.6.8 and 6.1.1.4'
N N -0.0031 0.0040 'International Tables Vol C Tables 4.2.6.8 and 6.1.1.4'
O O -0.0042 0.0074 'International Tables Vol C Tables 4.2.6.8 and 6.1.1.4'
Ru Ru -1.2090 0.9825 'International Tables Vol C Tables 4.2.6.8 and 6.1.1.4'

loop_
_geom_angle_atom_site_label_1
_geom_angle_atom_site_label_2
_geom_angle_atom_site_label_3
_geom_angle
N5 Ru1 N2 99.99(9)
N5 Ru1 O6 170.05(7)
N2 Ru1 O6 86.19(8)
N5 Ru1 N3 95.11(8)
N2 Ru1 N3 83.27(7)
O6 Ru1 N3 93.35(7)
N5 Ru1 N4 93.06(9)
N2 Ru1 N4 158.68(7)
O6 Ru1 N4 83.44(8)
N3 Ru1 N4 78.80(7)
N5 Ru1 N1 91.13(8)
N2 Ru1 N1 79.30(7)
O6 Ru1 N1 82.30(7)
N3 Ru1 N1 162.27(7)
N4 Ru1 N1 117.48(7)
C13 O4 C14 117.2(2)
C15 O5 C16 117.6(2)
C29 O6 Ru1 131.80(14)
C32 O7 C31 118.50(19)
C9 N1 C1 119.20(19)
C9 N1 Ru1 108.51(14)
C1 N1 Ru1 132.22(15)
C10 N2 C11 126.48(19)
C10 N2 Ru1 116.76(15)
C11 N2 Ru1 112.28(14)
C19 N3 C18 127.78(19)
C19 N3 Ru1 118.57(15)
C18 N3 Ru1 112.48(14)
C20 N4 C28 118.64(19)
C20 N4 Ru1 110.09(14)
C28 N4 Ru1 131.19(15)
O3 N5 Ru1 174.48(19)
C37 N6 C38 116.6(2)
N1 C1 C2 120.2(2)
N1 C1 C6 120.2(2)
C2 C1 C6 119.5(2)
C3 C2 C1 120.2(2)
C2 C3 C4 120.4(3)
C5 C4 C3 121.0(2)
C4 C5 C6 120.6(2)
C7 C6 C1 118.3(2)
C7 C6 C5 123.4(2)
C1 C6 C5 118.3(2)
C8 C7 C6 120.0(2)
C7 C8 C9 119.1(2)
N1 C9 C8 122.5(2)
N1 C9 C10 118.16(19)
C8 C9 C10 119.3(2)
O1 C10 N2 128.0(2)
O1 C10 C9 120.5(2)
N2 C10 C9 111.45(19)
C12 C11 C18 120.2(2)
C12 C11 N2 123.7(2)
C18 C11 N2 116.01(19)
C13 C12 C11 119.6(2)
O4 C13 C12 124.4(2)
O4 C13 C15 115.1(2)
C12 C13 C15 120.5(2)
O5 C15 C17 125.3(2)
O5 C15 C13 114.6(2)
C17 C15 C13 120.1(2)
C15 C17 C18 119.9(2)
C17 C18 C11 119.7(2)
C17 C18 N3 124.6(2)
C11 C18 N3 115.62(19)
O2 C19 N3 128.4(2)
O2 C19 C20 120.4(2)
N3 C19 C20 110.97(18)
N4 C20 C21 122.9(2)
N4 C20 C19 117.8(2)
C21 C20 C19 119.0(2)
C22 C21 C20 119.3(2)
C21 C22 C23 119.6(2)
C22 C23 C28 118.7(2)
C22 C23 C24 122.7(2)
C28 C23 C24 118.5(2)
C25 C24 C23 120.3(2)
C24 C25 C26 120.9(2)
C27 C26 C25 120.6(2)
C26 C27 C28 120.1(2)
N4 C28 C27 120.5(2)
N4 C28 C23 120.0(2)
C27 C28 C23 119.5(2)
O6 C29 C30 118.4(2)
O6 C29 C40 122.4(2)
C30 C29 C40 119.0(2)
C31 C30 C29 119.3(2)
O7 C31 C30 117.2(2)
O7 C31 C38 120.1(2)
C30 C31 C38 122.7(2)
C33 C32 O7 118.5(2)
C33 C32 C37 122.9(2)
O7 C32 C37 118.6(2)
C32 C33 C34 120.7(3)
O8 C34 C33 122.3(3)
O8 C34 C35 121.2(2)
C33 C34 C35 116.4(2)
C36 C35 C34 122.2(2)
C35 C36 C37 121.4(3)
N6 C37 C36 120.2(2)
N6 C37 C32 123.5(2)
C36 C37 C32 116.3(2)
N6 C38 C39 120.2(2)
N6 C38 C31 122.7(2)
C39 C38 C31 117.1(2)
C40 C39 C38 121.4(2)
C39 C40 C29 120.4(2)

loop_
_geom_bond_atom_site_label_1
_geom_bond_atom_site_label_2
_geom_bond_distance
Ru1 N5 1.7425(19)
Ru1 N2 1.9840(19)
Ru1 O6 1.9915(16)
Ru1 N3 1.9943(18)
Ru1 N4 2.1457(19)
Ru1 N1 2.1516(18)
O1 C10 1.231(3)
O2 C19 1.228(3)
O3 N5 1.154(2)
O4 C13 1.370(3)
O4 C14 1.417(3)
O5 C15 1.363(3)
O5 C16 1.421(3)
O6 C29 1.323(3)
O7 C32 1.368(3)
O7 C31 1.377(3)
O8 C34 1.232(3)
N1 C9 1.338(3)
N1 C1 1.376(3)
N2 C10 1.342(3)
N2 C11 1.426(3)
N3 C19 1.344(3)
N3 C18 1.415(3)
N4 C20 1.339(3)
N4 C28 1.380(3)
N6 C37 1.311(3)
N6 C38 1.380(3)
C1 C2 1.412(3)
C1 C6 1.427(3)
C2 C3 1.371(3)
C3 C4 1.411(4)
C4 C5 1.350(4)
C5 C6 1.429(3)
C6 C7 1.409(3)
C7 C8 1.362(3)
C8 C9 1.407(3)
C9 C10 1.518(3)
C11 C12 1.405(3)
C11 C18 1.405(3)
C12 C13 1.386(3)
C13 C15 1.407(4)
C15 C17 1.391(3)
C17 C18 1.404(3)
C19 C20 1.524(3)
C20 C21 1.389(3)
C21 C22 1.369(3)
C22 C23 1.403(3)
C23 C28 1.425(3)
C23 C24 1.425(3)
C24 C25 1.353(4)
C25 C26 1.406(4)
C26 C27 1.369(3)
C27 C28 1.406(3)
C29 C30 1.397(3)
C29 C40 1.416(3)
C30 C31 1.382(3)
C31 C38 1.403(3)
C32 C33 1.341(3)
C32 C37 1.458(3)
C33 C34 1.445(4)
C34 C35 1.472(4)
C35 C36 1.332(4)
C36 C37 1.445(3)
C38 C39 1.402(3)
C39 C40 1.376(3)

loop_
_geom_torsion_atom_site_label_1
_geom_torsion_atom_site_label_2
_geom_torsion_atom_site_label_3
_geom_torsion_atom_site_label_4
_geom_torsion
N5 Ru1 O6 C29 -168.6(4)
N2 Ru1 O6 C29 62.6(2)
N3 Ru1 O6 C29 -20.4(2)
N4 Ru1 O6 C29 -98.7(2)
N1 Ru1 O6 C29 142.3(2)
N5 Ru1 N1 C9 118.50(16)
N2 Ru1 N1 C9 18.55(15)
O6 Ru1 N1 C9 -69.00(15)
N3 Ru1 N1 C9 7.8(3)
N4 Ru1 N1 C9 -147.46(14)
N5 Ru1 N1 C1 -64.7(2)
N2 Ru1 N1 C1 -164.6(2)
O6 Ru1 N1 C1 107.8(2)
N3 Ru1 N1 C1 -175.4(2)
N4 Ru1 N1 C1 29.3(2)
N5 Ru1 N2 C10 -111.60(17)
O6 Ru1 N2 C10 60.53(17)
N3 Ru1 N2 C10 154.37(18)
N4 Ru1 N2 C10 121.5(2)
N1 Ru1 N2 C10 -22.34(17)
N5 Ru1 N2 C11 90.55(15)
O6 Ru1 N2 C11 -97.31(15)
N3 Ru1 N2 C11 -3.48(15)
N4 Ru1 N2 C11 -36.3(3)
N1 Ru1 N2 C11 179.81(16)
N5 Ru1 N3 C19 74.45(17)
N2 Ru1 N3 C19 173.94(17)
O6 Ru1 N3 C19 -100.30(16)
N4 Ru1 N3 C19 -17.67(16)
N1 Ru1 N3 C19 -175.39(19)
N5 Ru1 N3 C18 -94.18(15)
N2 Ru1 N3 C18 5.31(14)
O6 Ru1 N3 C18 91.07(15)
N4 Ru1 N3 C18 173.70(15)
N1 Ru1 N3 C18 16.0(3)
N5 Ru1 N4 C20 -78.98(15)
N2 Ru1 N4 C20 49.0(3)
O6 Ru1 N4 C20 110.38(15)
N3 Ru1 N4 C20 15.63(14)
N1 Ru1 N4 C20 -171.84(14)
N5 Ru1 N4 C28 104.5(2)
N2 Ru1 N4 C28 -127.6(2)
O6 Ru1 N4 C28 -66.16(19)
N3 Ru1 N4 C28 -160.9(2)
N1 Ru1 N4 C28 11.6(2)
N2 Ru1 N5 O3 148.3(19)
O6 Ru1 N5 O3 20(2)
N3 Ru1 N5 O3 -127.7(19)
N4 Ru1 N5 O3 -48.7(19)
N1 Ru1 N5 O3 68.9(19)
C9 N1 C1 C2 -170.8(2)
Ru1 N1 C1 C2 12.7(3)
C9 N1 C1 C6 7.3(3)
Ru1 N1 C1 C6 -169.20(16)
N1 C1 C2 C3 179.0(2)
C6 C1 C2 C3 0.9(4)
C1 C2 C3 C4 -0.1(4)
C2 C3 C4 C5 0.0(4)
C3 C4 C5 C6 -0.7(4)
N1 C1 C6 C7 -1.4(3)
C2 C1 C6 C7 176.7(2)
N1 C1 C6 C5 -179.7(2)
C2 C1 C6 C5 -1.6(3)
C4 C5 C6 C7 -176.7(2)
C4 C5 C6 C1 1.5(4)
C1 C6 C7 C8 -3.9(3)
C5 C6 C7 C8 174.4(2)
C6 C7 C8 C9 3.2(3)
C1 N1 C9 C8 -8.3(3)
Ru1 N1 C9 C8 169.03(18)
C1 N1 C9 C10 169.24(19)
Ru1 N1 C9 C10 -13.5(2)
C7 C8 C9 N1 3.0(3)
C7 C8 C9 C10 -174.5(2)
C11 N2 C10 O1 -6.5(4)
Ru1 N2 C10 O1 -160.7(2)
C11 N2 C10 C9 175.19(19)
Ru1 N2 C10 C9 20.9(2)
N1 C9 C10 O1 178.2(2)
C8 C9 C10 O1 -4.2(3)
N1 C9 C10 N2 -3.3(3)
C8 C9 C10 N2 174.3(2)
C10 N2 C11 C12 27.6(4)
Ru1 N2 C11 C12 -177.21(18)
C10 N2 C11 C18 -154.2(2)
Ru1 N2 C11 C18 1.0(2)
C18 C11 C12 C13 0.2(3)
N2 C11 C12 C13 178.4(2)
C14 O4 C13 C12 -4.9(4)
C14 O4 C13 C15 174.0(2)
C11 C12 C13 O4 179.0(2)
C11 C12 C13 C15 0.1(4)
C16 O5 C15 C17 -1.0(4)
C16 O5 C15 C13 178.3(3)
O4 C13 C15 O5 1.1(3)
C12 C13 C15 O5 -179.9(2)
O4 C13 C15 C17 -179.5(2)
C12 C13 C15 C17 -0.5(4)
O5 C15 C17 C18 180.0(2)
C13 C15 C17 C18 0.6(4)
C15 C17 C18 C11 -0.3(3)
C15 C17 C18 N3 177.6(2)
C12 C11 C18 C17 -0.1(3)
N2 C11 C18 C17 -178.4(2)
C12 C11 C18 N3 -178.2(2)
N2 C11 C18 N3 3.5(3)
C19 N3 C18 C17 8.4(3)
Ru1 N3 C18 C17 175.72(18)
C19 N3 C18 C11 -173.6(2)
Ru1 N3 C18 C11 -6.3(2)
C18 N3 C19 O2 -2.8(4)
Ru1 N3 C19 O2 -169.51(18)
C18 N3 C19 C20 -177.77(19)
Ru1 N3 C19 C20 15.6(2)
C28 N4 C20 C21 -10.4(3)
Ru1 N4 C20 C21 172.57(18)
C28 N4 C20 C19 164.46(19)
Ru1 N4 C20 C19 -12.6(2)
O2 C19 C20 N4 -176.0(2)
N3 C19 C20 N4 -0.6(3)
O2 C19 C20 C21 -1.0(3)
N3 C19 C20 C21 174.4(2)
N4 C20 C21 C22 3.6(4)
C19 C20 C21 C22 -171.2(2)
C20 C21 C22 C23 4.4(4)
C21 C22 C23 C28 -5.3(4)
C21 C22 C23 C24 172.4(2)
C22 C23 C24 C25 -176.3(2)
C28 C23 C24 C25 1.4(4)
C23 C24 C25 C26 0.1(4)
C24 C25 C26 C27 -0.9(4)
C25 C26 C27 C28 0.2(4)
C20 N4 C28 C27 -168.0(2)
Ru1 N4 C28 C27 8.3(3)
C20 N4 C28 C23 9.1(3)
Ru1 N4 C28 C23 -174.59(16)
C26 C27 C28 N4 178.5(2)
C26 C27 C28 C23 1.3(3)
C22 C23 C28 N4 -1.5(3)
C24 C23 C28 N4 -179.3(2)
C22 C23 C28 C27 175.7(2)
C24 C23 C28 C27 -2.1(3)
Ru1 O6 C29 C30 -117.0(2)
Ru1 O6 C29 C40 67.5(3)
O6 C29 C30 C31 -176.3(2)
C40 C29 C30 C31 -0.7(3)
C32 O7 C31 C30 176.2(2)
C32 O7 C31 C38 -3.6(3)
C29 C30 C31 O7 -179.8(2)
C29 C30 C31 C38 0.0(4)
C31 O7 C32 C33 -177.4(2)
C31 O7 C32 C37 3.5(3)
O7 C32 C33 C34 -177.2(2)
C37 C32 C33 C34 1.9(4)
C32 C33 C34 O8 178.5(3)
C32 C33 C34 C35 -1.8(4)
O8 C34 C35 C36 -180.0(3)
C33 C34 C35 C36 0.3(4)
C34 C35 C36 C37 1.2(4)
C38 N6 C37 C36 178.8(2)
C38 N6 C37 C32 -1.6(4)
C35 C36 C37 N6 178.5(2)
C35 C36 C37 C32 -1.2(4)
C33 C32 C37 N6 180.0(2)
O7 C32 C37 N6 -0.9(4)
C33 C32 C37 C36 -0.4(4)
O7 C32 C37 C36 178.7(2)
C37 N6 C38 C39 -178.0(2)
C37 N6 C38 C31 1.5(3)
O7 C31 C38 N6 1.1(3)
C30 C31 C38 N6 -178.7(2)
O7 C31 C38 C39 -179.4(2)
C30 C31 C38 C39 0.7(3)
N6 C38 C39 C40 178.6(2)
C31 C38 C39 C40 -0.9(4)
C38 C39 C40 C29 0.2(4)
O6 C29 C40 C39 176.0(2)
C30 C29 C40 C39 0.6(4)
